data_7226234
loop_
_publ_author_name
'M\"uller, Philipp'
'Gr\"unker, Ronny'
'Bon, Volodymyr'
'Pfeffermann, Martin'
'Senkovska, Irena'
'Weiss, Manfred S.'
'Feng, Xinliang'
'Kaskel, Stefan'

_publ_section_title
;
 Topological control of 3,4-connected frameworks based on the
 Cu2-paddle-wheel node: tbo or pto, and why?
;
_journal_issue 42
_journal_name_full CrystEngComm
_journal_page_first 8164
_journal_paper_doi 10.1039/C6CE01513A
_journal_volume 18
_journal_year 2016
_chemical_formula_sum 'C64 H48 Cu2 N1.33 O10'
_chemical_formula_weight 1122.78
_chemical_name_systematic DUT-124
_chemical_properties_physical Moisture-sensitive
_space_group_crystal_system cubic
_space_group_IT_number 223
_space_group_name_Hall '-P 4n 2 3'
_space_group_name_H-M_alt 'P m -3 n'
_symmetry_space_group_name_Hall '-P 4n 2 3'
_symmetry_space_group_name_H-M 'P m -3 n'
_atom_sites_solution_hydrogens geom
_audit_creation_method SHELXL-2014/7
_audit_update_record
;
2016-05-19 deposited with the CCDC.
2016-08-12 downloaded from the CCDC.
;
_cell_angle_alpha 90
_cell_angle_beta 90
_cell_angle_gamma 90
_cell_formula_units_Z 6
_cell_length_a 35.400(4)
_cell_length_b 35.400(4)
_cell_length_c 35.400(4)
_cell_measurement_reflns_used 364
_cell_measurement_temperature 296(2)
_cell_measurement_theta_max 21.62
_cell_measurement_theta_min 2.56
_cell_volume 44362(9)
_computing_cell_refinement 'mosflm 1.0.5'
_computing_data_collection 'marCCD 1994-2002'
_computing_data_reduction scala
_computing_molecular_graphics 'Diamond 3.1'
_computing_publication_material WinGX
_computing_structure_refinement 'SHELXL-2014/7 (Sheldrick, 2014)'
_computing_structure_solution 'SHELXS-2014/7 (Sheldrick, 2014)'
_diffrn_ambient_temperature 296(2)
_diffrn_measured_fraction_theta_full 0.948
_diffrn_measured_fraction_theta_max 0.948
_diffrn_measurement_device_type 'MX-225 CCD'
_diffrn_measurement_method '\D\f scans'
_diffrn_radiation_monochromator 'Si 111'
_diffrn_radiation_probe x-ray
_diffrn_radiation_type synchrotron
_diffrn_radiation_wavelength 0.88561
_diffrn_reflns_av_R_equivalents 0.1150
_diffrn_reflns_av_unetI/netI 0.0285
_diffrn_reflns_Laue_measured_fraction_full 0.948
_diffrn_reflns_Laue_measured_fraction_max 0.948
_diffrn_reflns_limit_h_max 28
_diffrn_reflns_limit_h_min -30
_diffrn_reflns_limit_k_max 28
_diffrn_reflns_limit_k_min -31
_diffrn_reflns_limit_l_max 31
_diffrn_reflns_limit_l_min -31
_diffrn_reflns_number 102331
_diffrn_reflns_point_group_measured_fraction_full 0.948
_diffrn_reflns_point_group_measured_fraction_max 0.948
_diffrn_reflns_theta_full 23.109
_diffrn_reflns_theta_max 23.109
_diffrn_reflns_theta_min 1.449
_diffrn_source synchrotron
_diffrn_source_type 'BESSY BL MX-14.2'
_exptl_absorpt_coefficient_mu 0.288
_exptl_crystal_colour green
_exptl_crystal_density_diffrn 0.252
_exptl_crystal_description octahedron
_exptl_crystal_F_000 3476
_exptl_crystal_recrystallization_method 'solvothermal synthesis'
_exptl_crystal_size_max 0.070
_exptl_crystal_size_mid 0.070
_exptl_crystal_size_min 0.070
_refine_diff_density_max 0.262
_refine_diff_density_min -0.250
_refine_diff_density_rms 0.030
_refine_ls_extinction_method none
_refine_ls_goodness_of_fit_ref 1.131
_refine_ls_hydrogen_treatment constr
_refine_ls_matrix_type full
_refine_ls_number_parameters 95
_refine_ls_number_reflns 2666
_refine_ls_number_restraints 92
_refine_ls_restrained_S_all 1.217
_refine_ls_R_factor_all 0.1351
_refine_ls_R_factor_gt 0.1101
_refine_ls_shift/su_max 0.000
_refine_ls_shift/su_mean 0.000
_refine_ls_structure_factor_coef Fsqd
_refine_ls_weighting_details 'w=1/[\s^2^(Fo^2^)+(0.1999P)^2^+10.3769P] where P=(Fo^2^+2Fc^2^)/3'
_refine_ls_weighting_scheme calc
_refine_ls_wR_factor_gt 0.3135
_refine_ls_wR_factor_ref 0.3458
_reflns_Friedel_coverage 0.000
_reflns_number_gt 2102
_reflns_number_total 2666
_reflns_threshold_expression 'I > 2\s(I)'
_cod_data_source_file c6ce01513a2.cif
_cod_data_source_block pm3m_a_sqd
_cod_depositor_comments 'Adding full bibliography for 7226232--7226236.cif.'
_cod_original_cell_volume 44362(15)
_cod_database_code 7226234
_shelx_shelxl_version_number 2014/7
_shelx_space_group_comment
;
The symmetry employed for this shelxl refinement is uniquely defined
by the following loop, which should always be used as a source of
symmetry information in preference to the above space-group names.
They are only intended as comments.
;
_shelx_estimated_absorpt_t_min 0.980
_shelx_estimated_absorpt_t_max 0.980

loop_
_space_group_symop_operation_xyz
'x, y, z'
'-x, -y, z'
'-x, y, -z'
'x, -y, -z'
'z, x, y'
'z, -x, -y'
'-z, -x, y'
'-z, x, -y'
'y, z, x'
'-y, z, -x'
'y, -z, -x'
'-y, -z, x'
'y+1/2, x+1/2, -z+1/2'
'-y+1/2, -x+1/2, -z+1/2'
'y+1/2, -x+1/2, z+1/2'
'-y+1/2, x+1/2, z+1/2'
'x+1/2, z+1/2, -y+1/2'
'-x+1/2, z+1/2, y+1/2'
'-x+1/2, -z+1/2, -y+1/2'
'x+1/2, -z+1/2, y+1/2'
'z+1/2, y+1/2, -x+1/2'
'z+1/2, -y+1/2, x+1/2'
'-z+1/2, y+1/2, x+1/2'
'-z+1/2, -y+1/2, -x+1/2'
'-x, -y, -z'
'x, y, -z'
'x, -y, z'
'-x, y, z'
'-z, -x, -y'
'-z, x, y'
'z, x, -y'
'z, -x, y'
'-y, -z, -x'
'y, -z, x'
'-y, z, x'
'y, z, -x'
'-y-1/2, -x-1/2, z-1/2'
'y-1/2, x-1/2, z-1/2'
'-y-1/2, x-1/2, -z-1/2'
'y-1/2, -x-1/2, -z-1/2'
'-x-1/2, -z-1/2, y-1/2'
'x-1/2, -z-1/2, -y-1/2'
'x-1/2, z-1/2, y-1/2'
'-x-1/2, z-1/2, -y-1/2'
'-z-1/2, -y-1/2, x-1/2'
'-z-1/2, y-1/2, -x-1/2'
'z-1/2, -y-1/2, -x-1/2'
'z-1/2, y-1/2, x-1/2'

loop_
_atom_site_label
_atom_site_type_symbol
_atom_site_fract_x
_atom_site_fract_y
_atom_site_fract_z
_atom_site_U_iso_or_equiv
_atom_site_adp_type
_atom_site_occupancy
_atom_site_site_symmetry_order
_atom_site_calc_flag
_atom_site_refinement_flags_posn
_atom_site_refinement_flags_adp
_atom_site_refinement_flags_occupancy
Cu1 Cu 0.0000 0.5000 0.78772(6) 0.1724(13) Uani 1 4 d S T P
O1 O 0.03940(15) 0.53921(14) 0.78158(18) 0.202(2) Uani 1 1 d . . .
O2 O 0.0000 0.5000 0.8493(3) 0.258(5) Uani 1 4 d S T P
N1 N 0.2500 0.7500 0.7500 0.48(3) Uani 1 6 d S T P
C1 C 0.0505(2) 0.5505(2) 0.7500 0.183(4) Uani 1 2 d DS TU P
C2 C 0.0802(2) 0.5802(2) 0.7500 0.198(3) Uani 1 2 d DS TU P
C3 C 0.0958(2) 0.5922(2) 0.7838(3) 0.230(3) Uani 1 1 d D U .
H3A H 0.0876 0.5821 0.8066 0.276 Uiso 1 1 calc R U .
C4 C 0.1240(2) 0.6193(2) 0.7831(3) 0.257(4) Uani 1 1 d D U .
H4A H 0.1351 0.6266 0.8058 0.309 Uiso 1 1 calc R U .
C5 C 0.1360(2) 0.6360(2) 0.7500 0.272(4) Uani 1 2 d DS TU P
C6 C 0.1655(2) 0.6655(2) 0.7500 0.298(4) Uani 1 2 d DS TU P
C7 C 0.1926(3) 0.6671(3) 0.7779(3) 0.333(4) Uani 1 1 d D U .
H7A H 0.1929 0.6493 0.7972 0.400 Uiso 1 1 calc R U .
C8 C 0.2198(3) 0.6960(3) 0.7768(3) 0.355(4) Uani 1 1 d D U .
C9 C 0.2235(3) 0.7235(3) 0.7500 0.362(6) Uani 1 2 d DS TU P
C10 C 0.2500 0.6936(3) 0.8064(3) 0.380(6) Uani 1 2 d DS TU P
C11 C 0.2695(4) 0.6522(4) 0.8062(4) 0.461(8) Uani 1 1 d D U .
H11A H 0.2503 0.6332 0.8077 0.692 Uiso 1 1 calc R U .
H11B H 0.2836 0.6490 0.7833 0.692 Uiso 1 1 calc R U .
H11C H 0.2862 0.6500 0.8275 0.692 Uiso 1 1 calc R U .

loop_
_atom_site_aniso_label
_atom_site_aniso_U_11
_atom_site_aniso_U_22
_atom_site_aniso_U_33
_atom_site_aniso_U_23
_atom_site_aniso_U_13
_atom_site_aniso_U_12
Cu1 0.1327(15) 0.1339(15) 0.251(2) 0.000 0.000 0.000
O1 0.192(5) 0.143(4) 0.269(7) 0.017(4) -0.012(4) -0.029(3)
O2 0.317(14) 0.245(11) 0.213(11) 0.000 0.000 0.000
N1 0.48(3) 0.48(3) 0.48(3) 0.36(3) -0.36(3) -0.36(3)
C1 0.140(5) 0.140(5) 0.269(11) 0.019(6) -0.019(6) -0.026(5)
C2 0.156(4) 0.156(4) 0.281(9) 0.027(5) -0.027(5) -0.041(5)
C3 0.195(6) 0.207(6) 0.288(8) 0.050(5) -0.045(5) -0.074(5)
C4 0.228(6) 0.227(6) 0.317(8) 0.073(5) -0.081(6) -0.105(5)
C5 0.238(5) 0.238(5) 0.339(9) 0.119(6) -0.119(6) -0.129(6)
C6 0.263(5) 0.263(5) 0.367(9) 0.160(5) -0.160(5) -0.155(6)
C7 0.292(7) 0.317(7) 0.390(8) 0.184(6) -0.189(6) -0.181(6)
C8 0.312(7) 0.354(7) 0.398(8) 0.219(7) -0.211(6) -0.213(6)
C9 0.346(7) 0.346(7) 0.395(11) 0.217(7) -0.217(7) -0.213(9)
C10 0.333(10) 0.404(8) 0.404(8) 0.229(10) -0.214(6) -0.214(6)
C11 0.385(15) 0.437(13) 0.561(16) 0.191(14) -0.280(12) -0.141(10)

loop_
_atom_type_symbol
_atom_type_description
_atom_type_scat_dispersion_real
_atom_type_scat_dispersion_imag
_atom_type_scat_source
C C 0.0060 0.0030 'International Tables Vol C Tables 4.2.6.8 and 6.1.1.4'
H H 0.0000 0.0000 'International Tables Vol C Tables 4.2.6.8 and 6.1.1.4'
Cu Cu 0.1490 1.8970 'International Tables Vol C Tables 4.2.6.8 and 6.1.1.4'
N N 0.0110 0.0060 'International Tables Vol C Tables 4.2.6.8 and 6.1.1.4'
O O 0.0180 0.0100 'International Tables Vol C Tables 4.2.6.8 and 6.1.1.4'

loop_
_geom_angle_atom_site_label_1
_geom_angle_atom_site_label_2
_geom_angle_atom_site_label_3
_geom_angle
_geom_angle_site_symmetry_1
_geom_angle_site_symmetry_3
O1 Cu1 O1 89.0(3) 2_565 28
O1 Cu1 O1 89.6(3) 2_565 27_565
O1 Cu1 O1 167.4(4) 28 27_565
O1 Cu1 O1 167.4(4) 2_565 .
O1 Cu1 O1 89.6(3) 28 .
O1 Cu1 O1 89.0(3) 27_565 .
O1 Cu1 O2 96.3(2) 2_565 .
O1 Cu1 O2 96.3(2) 28 .
O1 Cu1 O2 96.3(2) 27_565 .
O1 Cu1 O2 96.3(2) . .
O1 Cu1 Cu1 83.7(2) 2_565 13_456
O1 Cu1 Cu1 83.7(2) 28 13_456
O1 Cu1 Cu1 83.7(2) 27_565 13_456
O1 Cu1 Cu1 83.7(2) . 13_456
O2 Cu1 Cu1 180.0 . 13_456
C1 O1 Cu1 122.9(7) . .
C9 N1 C9 120.000(3) 10_656 7_665
C9 N1 C9 119.999(3) 10_656 .
C9 N1 C9 120.001(3) 7_665 .
O1 C1 O1 126.9(12) . 13_456
O1 C1 C2 116.6(6) . .
O1 C1 C2 116.6(6) 13_456 .
C3 C2 C3 120.1(11) . 13_456
C3 C2 C1 119.9(5) . .
C3 C2 C1 119.9(5) 13_456 .
C4 C3 C2 119.1(9) . .
C4 C3 H3A 120.5 . .
C2 C3 H3A 120.5 . .
C5 C4 C3 122.2(9) . .
C5 C4 H4A 118.9 . .
C3 C4 H4A 118.9 . .
C4 C5 C4 117.2(11) 13_456 .
C4 C5 C6 121.4(5) 13_456 .
C4 C5 C6 121.4(5) . .
C7 C6 C7 117.1(10) 13_456 .
C7 C6 C5 121.4(5) 13_456 .
C7 C6 C5 121.4(5) . .
C6 C7 C8 119.2(9) . .
C6 C7 H7A 120.4 . .
C8 C7 H7A 120.4 . .
C9 C8 C7 127.2(9) . .
C9 C8 C10 117.1(9) . .
C7 C8 C10 115.4(8) . .
N1 C9 C8 125.0(6) . .
N1 C9 C8 125.0(6) . 13_456
C8 C9 C8 110.1(11) . 13_456
C8 C10 C8 115.4(12) 19_566 .
C8 C10 C11 110.6(7) 19_566 19_566
C8 C10 C11 109.1(7) . 19_566
C8 C10 C11 109.1(7) 19_566 .
C8 C10 C11 110.6(7) . .
C11 C10 C11 100.9(15) 19_566 .
C10 C11 H11A 109.5 . .
C10 C11 H11B 109.5 . .
H11A C11 H11B 109.5 . .
C10 C11 H11C 109.5 . .
H11A C11 H11C 109.5 . .
H11B C11 H11C 109.5 . .

loop_
_geom_bond_atom_site_label_1
_geom_bond_atom_site_label_2
_geom_bond_distance
_geom_bond_site_symmetry_2
Cu1 O1 1.980(5) 2_565
Cu1 O1 1.980(5) 28
Cu1 O1 1.980(5) 27_565
Cu1 O1 1.980(5) .
Cu1 O2 2.180(12) .
Cu1 Cu1 2.671(4) 13_456
O1 C1 1.250(6) .
N1 C9 1.324(13) 10_656
N1 C9 1.324(13) 7_665
N1 C9 1.324(13) .
C1 O1 1.250(6) 13_456
C1 C2 1.489(13) .
C2 C3 1.385(8) .
C2 C3 1.385(8) 13_456
C3 C4 1.384(9) .
C3 H3A 0.9300 .
C4 C5 1.381(8) .
C4 H4A 0.9300 .
C5 C4 1.381(8) 13_456
C5 C6 1.476(12) .
C6 C7 1.377(8) 13_456
C6 C7 1.378(8) .
C7 C8 1.406(10) .
C7 H7A 0.9300 .
C8 C9 1.368(9) .
C8 C10 1.500(10) .
C9 C8 1.368(9) 13_456
C10 C8 1.500(10) 19_566
C10 C11 1.618(12) 19_566
C10 C11 1.618(12) .
C11 H11A 0.9600 .
C11 H11B 0.9600 .
C11 H11C 0.9600 .

loop_
_platon_squeeze_void_nr
_platon_squeeze_void_average_x
_platon_squeeze_void_average_y
_platon_squeeze_void_average_z
_platon_squeeze_void_volume
_platon_squeeze_void_count_electrons
_platon_squeeze_void_content
1 -0.004 -0.010 -0.004 38676 9958 '38 DMF molecules per formula unit '
